data_4032059
loop_
_publ_author_name
'Zheng, Yang'
'Zhang, Xiaolu'
'Yao, Ruwei'
'Wen, Yuecheng'
'Huang, Jingjing'
'Xu, Xinfang'

_publ_section_title
;
 1,3-Dipolar Cycloaddition of Alkyne-Tethered N-Tosylhydrazones: Synthesis
 of Fused Polycyclic Pyrazoles.
;
_journal_issue 22
_journal_name_full 'The Journal of organic chemistry'
_journal_page_first 11072
_journal_paper_doi 10.1021/acs.joc.6b02076
_journal_volume 81
_journal_year 2016
_chemical_formula_moiety 'C23 H18 N2 O3 S'
_chemical_formula_sum 'C23 H18 N2 O3 S'
_chemical_formula_weight 402.45
_chemical_name_systematic
; 
 ? 
;
_space_group_IT_number 14
_symmetry_cell_setting monoclinic
_symmetry_space_group_name_Hall '-P 2ybc'
_symmetry_space_group_name_H-M 'P 1 21/c 1'
_atom_sites_solution_hydrogens geom
_atom_sites_solution_primary direct
_atom_sites_solution_secondary difmap
_audit_creation_method SHELXL-97
_cell_angle_alpha 90.00
_cell_angle_beta 94.704(2)
_cell_angle_gamma 90.00
_cell_formula_units_Z 4
_cell_length_a 7.5026(5)
_cell_length_b 20.3104(14)
_cell_length_c 12.4356(8)
_cell_measurement_reflns_used 9283
_cell_measurement_temperature 293(2)
_cell_measurement_theta_max 27.42
_cell_measurement_theta_min 2.72
_cell_volume 1888.6(2)
_computing_cell_refinement 'Bruker SAINT'
_computing_data_collection 'Bruker APEX2'
_computing_data_reduction 'Bruker SAINT'
_computing_molecular_graphics 'Bruker SHELXTL'
_computing_publication_material 'Bruker SHELXTL'
_computing_structure_refinement 'SHELXL-97 (Sheldrick, 1997)'
_computing_structure_solution 'SHELXS-97 (Sheldrick, 1990)'
_diffrn_ambient_temperature 293(2)
_diffrn_measured_fraction_theta_full 0.999
_diffrn_measured_fraction_theta_max 0.999
_diffrn_measurement_device_type 'Bruker APEX-II CCD'
_diffrn_measurement_method '\f and \w scans'
_diffrn_radiation_monochromator graphite
_diffrn_radiation_source 'fine-focus sealed tube'
_diffrn_radiation_type MoK\a
_diffrn_radiation_wavelength 0.71073
_diffrn_reflns_av_R_equivalents 0.0578
_diffrn_reflns_av_sigmaI/netI 0.0216
_diffrn_reflns_limit_h_max 9
_diffrn_reflns_limit_h_min -9
_diffrn_reflns_limit_k_max 26
_diffrn_reflns_limit_k_min -26
_diffrn_reflns_limit_l_max 16
_diffrn_reflns_limit_l_min -16
_diffrn_reflns_number 64268
_diffrn_reflns_theta_full 27.54
_diffrn_reflns_theta_max 27.54
_diffrn_reflns_theta_min 2.59
_diffrn_standards_decay_% 0
_diffrn_standards_interval_count 0
_diffrn_standards_interval_time 0
_diffrn_standards_number 0
_exptl_absorpt_coefficient_mu 0.200
_exptl_absorpt_correction_T_max 0.9611
_exptl_absorpt_correction_T_min 0.9066
_exptl_absorpt_correction_type multi-scan
_exptl_absorpt_process_details 'Jacobson, R. (1998) Private communication'
_exptl_crystal_colour colourless
_exptl_crystal_density_diffrn 1.415
_exptl_crystal_density_method 'not measured'
_exptl_crystal_description block
_exptl_crystal_F_000 840
_exptl_crystal_size_max 0.50
_exptl_crystal_size_mid 0.30
_exptl_crystal_size_min 0.20
_refine_diff_density_max 0.224
_refine_diff_density_min -0.775
_refine_diff_density_rms 0.061
_refine_ls_extinction_method none
_refine_ls_goodness_of_fit_ref 1.058
_refine_ls_hydrogen_treatment constr
_refine_ls_matrix_type full
_refine_ls_number_parameters 263
_refine_ls_number_reflns 4355
_refine_ls_number_restraints 0
_refine_ls_restrained_S_all 1.058
_refine_ls_R_factor_all 0.0617
_refine_ls_R_factor_gt 0.0447
_refine_ls_shift/su_max 0.000
_refine_ls_shift/su_mean 0.000
_refine_ls_structure_factor_coef Fsqd
_refine_ls_weighting_details 'calc w=1/[\s^2^(Fo^2^)+(0.0434P)^2^+1.2977P] where P=(Fo^2^+2Fc^2^)/3'
_refine_ls_weighting_scheme calc
_refine_ls_wR_factor_gt 0.0996
_refine_ls_wR_factor_ref 0.1089
_reflns_number_gt 3479
_reflns_number_total 4355
_reflns_threshold_expression >2sigma(I)
_cod_data_source_file jo6b02076_si_002.cif
_cod_data_source_block zy
_cod_depositor_comments 'Adding full bibliography for 4032059.cif.'
_cod_original_sg_symbol_H-M 'P 21/c'
_cod_database_code 4032059

loop_
_symmetry_equiv_pos_as_xyz
'x, y, z'
'-x, y+1/2, -z+1/2'
'-x, -y, -z'
'x, -y-1/2, z-1/2'

loop_
_atom_site_label
_atom_site_type_symbol
_atom_site_fract_x
_atom_site_fract_y
_atom_site_fract_z
_atom_site_U_iso_or_equiv
_atom_site_adp_type
_atom_site_occupancy
_atom_site_symmetry_multiplicity
_atom_site_calc_flag
_atom_site_refinement_flags
S1 S 0.66812(6) 0.37486(3) 0.40011(4) 0.03516(14) Uani 1 1 d .
O1 O 0.7310(2) 0.33833(9) 0.49315(11) 0.0523(5) Uani 1 1 d .
O2 O 0.48871(18) 0.39869(8) 0.38957(11) 0.0469(4) Uani 1 1 d .
O3 O 0.6924(2) 0.38673(8) -0.01614(10) 0.0446(4) Uani 1 1 d .
N2 N 0.68907(18) 0.32360(7) 0.29376(12) 0.0276(3) Uani 1 1 d .
N3 N 0.84934(18) 0.28875(7) 0.30627(12) 0.0280(3) Uani 1 1 d .
C1 C 1.0729(2) 0.24751(8) 0.19388(15) 0.0258(4) Uani 1 1 d .
C2 C 1.1957(2) 0.23690(8) 0.28300(16) 0.0303(4) Uani 1 1 d .
H2 H 1.1659 0.2484 0.3517 0.036 Uiso 1 1 calc R
C3 C 1.3612(2) 0.20940(9) 0.26962(18) 0.0359(4) Uani 1 1 d .
H3 H 1.4421 0.2026 0.3293 0.043 Uiso 1 1 calc R
C4 C 1.4069(2) 0.19206(9) 0.16793(18) 0.0372(5) Uani 1 1 d .
H4 H 1.5196 0.1749 0.1589 0.045 Uiso 1 1 calc R
C5 C 1.2845(2) 0.20034(10) 0.07991(18) 0.0380(5) Uani 1 1 d .
H5 H 1.3138 0.1876 0.0117 0.046 Uiso 1 1 calc R
C6 C 1.1172(2) 0.22763(9) 0.09269(16) 0.0321(4) Uani 1 1 d .
H6 H 1.0349 0.2326 0.0331 0.038 Uiso 1 1 calc R
C7 C 0.9036(2) 0.28210(7) 0.20847(14) 0.0236(3) Uani 1 1 d .
C8 C 0.7839(2) 0.31454(8) 0.13045(14) 0.0242(3) Uani 1 1 d .
C9 C 0.7816(3) 0.32551(11) 0.01191(15) 0.0413(5) Uani 1 1 d .
H9A H 0.9032 0.3269 -0.0092 0.050 Uiso 1 1 calc R
H9B H 0.7196 0.2895 -0.0263 0.050 Uiso 1 1 calc R
C10 C 0.5303(3) 0.39609(9) 0.02551(14) 0.0323(4) Uani 1 1 d .
C11 C 0.3997(3) 0.43021(12) -0.03719(16) 0.0460(6) Uani 1 1 d .
H11 H 0.4224 0.4449 -0.1056 0.055 Uiso 1 1 calc R
C12 C 0.2358(3) 0.44236(10) 0.00214(16) 0.0407(5) Uani 1 1 d .
H12 H 0.1486 0.4655 -0.0398 0.049 Uiso 1 1 calc R
C13 C 0.2011(2) 0.42041(9) 0.10273(17) 0.0347(4) Uani 1 1 d .
H13 H 0.0897 0.4279 0.1281 0.042 Uiso 1 1 calc R
C14 C 0.3318(2) 0.38703(9) 0.16655(16) 0.0317(4) Uani 1 1 d .
H14 H 0.3072 0.3723 0.2346 0.038 Uiso 1 1 calc R
C15 C 0.4997(2) 0.37537(7) 0.12985(14) 0.0240(3) Uani 1 1 d .
C16 C 0.6512(2) 0.34061(8) 0.18529(13) 0.0225(3) Uani 1 1 d .
C17 C 0.8149(2) 0.43823(9) 0.37469(13) 0.0276(4) Uani 1 1 d .
C18 C 0.7501(2) 0.49471(9) 0.32182(14) 0.0320(4) Uani 1 1 d .
H18 H 0.6278 0.5005 0.3060 0.038 Uiso 1 1 calc R
C19 C 0.8695(3) 0.54202(9) 0.29312(15) 0.0352(4) Uani 1 1 d .
H19 H 0.8267 0.5802 0.2587 0.042 Uiso 1 1 calc R
C20 C 1.0530(3) 0.53341(9) 0.31491(16) 0.0365(4) Uani 1 1 d .
C21 C 1.1140(3) 0.47747(10) 0.37105(17) 0.0378(5) Uani 1 1 d .
H21 H 1.2360 0.4723 0.3889 0.045 Uiso 1 1 calc R
C22 C 0.9977(2) 0.42970(9) 0.40072(14) 0.0317(4) Uani 1 1 d .
H22 H 1.0403 0.3923 0.4376 0.038 Uiso 1 1 calc R
C23 C 1.1822(3) 0.58256(11) 0.2753(3) 0.0620(7) Uani 1 1 d .
H23A H 1.1388 0.6263 0.2863 0.093 Uiso 1 1 calc R
H23B H 1.1934 0.5756 0.1998 0.093 Uiso 1 1 calc R
H23C H 1.2969 0.5772 0.3146 0.093 Uiso 1 1 calc R

loop_
_atom_site_aniso_label
_atom_site_aniso_U_11
_atom_site_aniso_U_22
_atom_site_aniso_U_33
_atom_site_aniso_U_23
_atom_site_aniso_U_13
_atom_site_aniso_U_12
S1 0.0263(2) 0.0562(3) 0.0250(2) 0.0190(2) 0.01438(17) 0.0190(2)
O1 0.0436(8) 0.0851(12) 0.0311(7) 0.0351(8) 0.0208(6) 0.0294(8)
O2 0.0278(7) 0.0755(11) 0.0402(8) 0.0207(7) 0.0191(6) 0.0239(7)
O3 0.0486(9) 0.0641(10) 0.0212(6) 0.0015(6) 0.0041(6) 0.0327(7)
N2 0.0191(7) 0.0284(7) 0.0358(8) 0.0152(6) 0.0055(6) 0.0040(6)
N3 0.0188(7) 0.0266(7) 0.0391(8) 0.0143(6) 0.0055(6) 0.0040(6)
C1 0.0200(8) 0.0148(7) 0.0417(10) -0.0023(7) -0.0026(7) -0.0007(6)
C2 0.0262(9) 0.0224(8) 0.0413(10) 0.0019(7) -0.0035(7) -0.0003(7)
C3 0.0244(9) 0.0268(9) 0.0542(12) 0.0061(8) -0.0104(8) -0.0004(7)
C4 0.0204(9) 0.0270(9) 0.0635(13) -0.0006(9) -0.0001(8) 0.0045(7)
C5 0.0263(9) 0.0340(10) 0.0534(12) -0.0127(9) 0.0005(8) 0.0075(8)
C6 0.0233(9) 0.0269(9) 0.0445(11) -0.0122(8) -0.0063(7) 0.0049(7)
C7 0.0191(8) 0.0151(7) 0.0361(9) 0.0002(6) -0.0012(7) -0.0029(6)
C8 0.0217(8) 0.0190(7) 0.0308(9) -0.0056(6) -0.0048(6) -0.0001(6)
C9 0.0412(11) 0.0508(12) 0.0295(10) -0.0174(9) -0.0105(8) 0.0254(10)
C10 0.0355(10) 0.0350(9) 0.0250(9) -0.0101(7) -0.0053(7) 0.0137(8)
C11 0.0528(13) 0.0610(14) 0.0223(9) -0.0063(9) -0.0084(8) 0.0303(11)
C12 0.0407(11) 0.0415(11) 0.0366(10) -0.0109(9) -0.0172(8) 0.0208(9)
C13 0.0229(9) 0.0296(9) 0.0502(12) -0.0043(8) -0.0069(8) 0.0037(7)
C14 0.0214(9) 0.0270(9) 0.0460(11) 0.0064(8) -0.0014(7) -0.0022(7)
C15 0.0229(8) 0.0159(7) 0.0317(9) -0.0028(6) -0.0059(7) 0.0000(6)
C16 0.0191(8) 0.0173(7) 0.0304(9) 0.0029(6) -0.0012(6) -0.0027(6)
C17 0.0296(9) 0.0378(9) 0.0156(7) -0.0020(7) 0.0029(6) 0.0159(7)
C18 0.0289(9) 0.0415(10) 0.0246(9) -0.0007(8) -0.0042(7) 0.0141(8)
C19 0.0424(11) 0.0305(9) 0.0307(9) -0.0045(7) -0.0090(8) 0.0085(8)
C20 0.0379(11) 0.0310(9) 0.0391(10) -0.0181(8) -0.0052(8) 0.0021(8)
C21 0.0278(9) 0.0358(10) 0.0480(12) -0.0182(9) -0.0077(8) 0.0106(8)
C22 0.0322(10) 0.0355(9) 0.0263(9) -0.0060(7) -0.0037(7) 0.0180(8)
C23 0.0522(15) 0.0366(12) 0.095(2) -0.0142(13) -0.0085(14) -0.0111(11)

loop_
_atom_type_symbol
_atom_type_description
_atom_type_scat_dispersion_real
_atom_type_scat_dispersion_imag
_atom_type_scat_source
C C 0.0033 0.0016 'International Tables Vol C Tables 4.2.6.8 and 6.1.1.4'
H H 0.0000 0.0000 'International Tables Vol C Tables 4.2.6.8 and 6.1.1.4'
N N 0.0061 0.0033 'International Tables Vol C Tables 4.2.6.8 and 6.1.1.4'
O O 0.0106 0.0060 'International Tables Vol C Tables 4.2.6.8 and 6.1.1.4'
S S 0.1246 0.1234 'International Tables Vol C Tables 4.2.6.8 and 6.1.1.4'

loop_
_geom_angle_atom_site_label_1
_geom_angle_atom_site_label_2
_geom_angle_atom_site_label_3
_geom_angle
O1 S1 O2 119.97(8)
O1 S1 N2 105.52(9)
O2 S1 N2 106.44(9)
O1 S1 C17 111.17(10)
O2 S1 C17 109.81(9)
N2 S1 C17 102.20(7)
C10 O3 C9 115.85(17)
N3 N2 C16 109.78(13)
N3 N2 S1 110.99(12)
C16 N2 S1 125.05(11)
C7 N3 N2 106.10(13)
C6 C1 C2 118.87(16)
C6 C1 C7 121.51(16)
C2 C1 C7 119.57(16)
C3 C2 C1 120.39(18)
C3 C2 H2 119.8
C1 C2 H2 119.8
C4 C3 C2 120.31(18)
C4 C3 H3 119.8
C2 C3 H3 119.8
C5 C4 C3 119.72(17)
C5 C4 H4 120.1
C3 C4 H4 120.1
C4 C5 C6 120.33(19)
C4 C5 H5 119.8
C6 C5 H5 119.8
C1 C6 C5 120.29(18)
C1 C6 H6 119.9
C5 C6 H6 119.9
N3 C7 C8 110.78(14)
N3 C7 C1 119.68(15)
C8 C7 C1 129.47(16)
C16 C8 C7 106.52(15)
C16 C8 C9 119.24(15)
C7 C8 C9 134.21(16)
O3 C9 C8 109.64(14)
O3 C9 H9A 109.7
C8 C9 H9A 109.7
O3 C9 H9B 109.7
C8 C9 H9B 109.7
H9A C9 H9B 108.2
O3 C10 C11 117.62(18)
O3 C10 C15 121.69(15)
C11 C10 C15 120.59(18)
C12 C11 C10 119.9(2)
C12 C11 H11 120.1
C10 C11 H11 120.1
C13 C12 C11 120.32(17)
C13 C12 H12 119.8
C11 C12 H12 119.8
C12 C13 C14 120.17(18)
C12 C13 H13 119.9
C14 C13 H13 119.9
C13 C14 C15 120.71(18)
C13 C14 H14 119.6
C15 C14 H14 119.6
C14 C15 C10 118.25(15)
C14 C15 C16 128.01(16)
C10 C15 C16 113.68(15)
C8 C16 N2 106.75(14)
C8 C16 C15 121.64(15)
N2 C16 C15 131.51(15)
C18 C17 C22 120.80(18)
C18 C17 S1 119.61(14)
C22 C17 S1 119.43(14)
C19 C18 C17 119.15(17)
C19 C18 H18 120.4
C17 C18 H18 120.4
C18 C19 C20 120.98(18)
C18 C19 H19 119.5
C20 C19 H19 119.5
C21 C20 C19 118.66(19)
C21 C20 C23 120.85(19)
C19 C20 C23 120.5(2)
C22 C21 C20 121.41(18)
C22 C21 H21 119.3
C20 C21 H21 119.3
C21 C22 C17 118.92(17)
C21 C22 H22 120.5
C17 C22 H22 120.5
C20 C23 H23A 109.5
C20 C23 H23B 109.5
H23A C23 H23B 109.5
C20 C23 H23C 109.5
H23A C23 H23C 109.5
H23B C23 H23C 109.5

loop_
_geom_bond_atom_site_label_1
_geom_bond_atom_site_label_2
_geom_bond_distance
S1 O1 1.4220(13)
S1 O2 1.4263(13)
S1 N2 1.7007(17)
S1 C17 1.740(2)
O3 C10 1.373(2)
O3 C9 1.441(2)
N2 N3 1.3929(19)
N2 C16 1.399(2)
N3 C7 1.321(2)
C1 C6 1.388(3)
C1 C2 1.398(2)
C1 C7 1.476(2)
C2 C3 1.384(3)
C2 H2 0.9300
C3 C4 1.383(3)
C3 H3 0.9300
C4 C5 1.380(3)
C4 H4 0.9300
C5 C6 1.393(2)
C5 H5 0.9300
C6 H6 0.9300
C7 C8 1.428(2)
C8 C16 1.360(2)
C8 C9 1.490(3)
C9 H9A 0.9700
C9 H9B 0.9700
C10 C11 1.387(3)
C10 C15 1.401(3)
C11 C12 1.383(3)
C11 H11 0.9300
C12 C13 1.373(3)
C12 H12 0.9300
C13 C14 1.387(3)
C13 H13 0.9300
C14 C15 1.395(2)
C14 H14 0.9300
C15 C16 1.462(2)
C17 C18 1.390(2)
C17 C22 1.394(2)
C18 C19 1.381(3)
C18 H18 0.9300
C19 C20 1.392(3)
C19 H19 0.9300
C20 C21 1.391(3)
C20 C23 1.502(3)
C21 C22 1.375(3)
C21 H21 0.9300
C22 H22 0.9300
C23 H23A 0.9600
C23 H23B 0.9600
C23 H23C 0.9600

loop_
_geom_torsion_atom_site_label_1
_geom_torsion_atom_site_label_2
_geom_torsion_atom_site_label_3
_geom_torsion_atom_site_label_4
_geom_torsion
O1 S1 N2 N3 -41.12(13)
O2 S1 N2 N3 -169.62(11)
C17 S1 N2 N3 75.20(11)
O1 S1 N2 C16 -176.52(13)
O2 S1 N2 C16 54.98(15)
C17 S1 N2 C16 -60.19(14)
C16 N2 N3 C7 -2.64(18)
S1 N2 N3 C7 -144.98(11)
C6 C1 C2 C3 2.5(3)
C7 C1 C2 C3 -174.72(15)
C1 C2 C3 C4 -0.1(3)
C2 C3 C4 C5 -2.0(3)
C3 C4 C5 C6 1.7(3)
C2 C1 C6 C5 -2.9(3)
C7 C1 C6 C5 174.31(16)
C4 C5 C6 C1 0.8(3)
N2 N3 C7 C8 2.23(18)
N2 N3 C7 C1 179.35(13)
C6 C1 C7 N3 166.72(16)
C2 C1 C7 N3 -16.1(2)
C6 C1 C7 C8 -16.8(3)
C2 C1 C7 C8 160.40(16)
N3 C7 C8 C16 -1.03(18)
C1 C7 C8 C16 -177.79(15)
N3 C7 C8 C9 177.01(19)
C1 C7 C8 C9 0.2(3)
C10 O3 C9 C8 -48.6(2)
C16 C8 C9 O3 28.3(2)
C7 C8 C9 O3 -149.52(18)
C9 O3 C10 C11 -145.58(18)
C9 O3 C10 C15 37.9(2)
O3 C10 C11 C12 -178.41(19)
C15 C10 C11 C12 -1.9(3)
C10 C11 C12 C13 -0.4(3)
C11 C12 C13 C14 1.3(3)
C12 C13 C14 C15 0.1(3)
C13 C14 C15 C10 -2.3(3)
C13 C14 C15 C16 -179.18(16)
O3 C10 C15 C14 179.61(17)
C11 C10 C15 C14 3.2(3)
O3 C10 C15 C16 -3.1(2)
C11 C10 C15 C16 -179.51(18)
C7 C8 C16 N2 -0.63(17)
C9 C8 C16 N2 -179.02(16)
C7 C8 C16 C15 -177.41(14)
C9 C8 C16 C15 4.2(2)
N3 N2 C16 C8 2.02(18)
S1 N2 C16 C8 137.85(13)
N3 N2 C16 C15 178.35(16)
S1 N2 C16 C15 -45.8(2)
C14 C15 C16 C8 158.83(17)
C10 C15 C16 C8 -18.1(2)
C14 C15 C16 N2 -17.0(3)
C10 C15 C16 N2 165.98(17)
O1 S1 C17 C18 -152.16(14)
O2 S1 C17 C18 -17.01(16)
N2 S1 C17 C18 95.67(14)
O1 S1 C17 C22 32.41(16)
O2 S1 C17 C22 167.55(13)
N2 S1 C17 C22 -79.76(14)
C22 C17 C18 C19 1.3(3)
S1 C17 C18 C19 -174.04(13)
C17 C18 C19 C20 1.0(3)
C18 C19 C20 C21 -3.1(3)
C18 C19 C20 C23 174.98(19)
C19 C20 C21 C22 2.9(3)
C23 C20 C21 C22 -175.11(19)
C20 C21 C22 C17 -0.7(3)
C18 C17 C22 C21 -1.5(3)
S1 C17 C22 C21 173.90(14)
